data_7110407
loop_
_publ_author_name
'Norsten, Tyler B.'
'McDonald, Robert'
'Branda, Neil R.'

_publ_section_title
;
 The self-assembly and spontaneous resolution of a hydrogen-bonded helix
;
_journal_issue 8
_journal_name_full 'Chemical Communications'
_journal_page_first 719
_journal_paper_doi 10.1039/a808638i
_journal_year 1999
_chemical_formula_sum 'C9 H8 N2 O'
_chemical_formula_weight 160.17
_chemical_name_common 'di(2-pyrrolyl) ketone'
_space_group_IT_number 19
_symmetry_space_group_name_Hall 'P 2ac 2ab'
_symmetry_space_group_name_H-M 'P 21 21 21'
_atom_sites_solution_hydrogens geom
_atom_sites_solution_primary direct
_atom_sites_solution_secondary difmap
_audit_creation_method 'manual editing of SHELXL template'
_cell_angle_alpha 90.00
_cell_angle_beta 90.00
_cell_angle_gamma 90.00
_cell_formula_units_Z 4
_cell_length_a 5.9190(10)
_cell_length_b 8.5690(10)
_cell_length_c 14.9590(10)
_cell_measurement_temperature 173(2)
_cell_volume 758.72(16)
_computing_structure_refinement 'SHELXL-93 (Sheldrick, 1993)'
_computing_structure_solution 'SHELXS-86 (Sheldrick, 1990)'
_diffrn_ambient_temperature 173(2)
_diffrn_measurement_device 'Enraf-Nonius KappaCCD'
_diffrn_radiation_monochromator graphite
_diffrn_radiation_source 'fine-focus sealed tube'
_diffrn_radiation_type MoKa
_diffrn_radiation_wavelength 0.71073
_diffrn_reflns_av_R_equivalents 0.0000
_diffrn_reflns_av_sigmaI/netI 0.1678
_diffrn_reflns_limit_h_max 10
_diffrn_reflns_limit_h_min -9
_diffrn_reflns_limit_k_max 15
_diffrn_reflns_limit_k_min -15
_diffrn_reflns_limit_l_max 27
_diffrn_reflns_limit_l_min -27
_diffrn_reflns_number 4159
_diffrn_reflns_theta_max 41.13
_diffrn_reflns_theta_min 2.72
_exptl_absorpt_coefficient_mu 0.095
_exptl_crystal_density_diffrn 1.402
_exptl_crystal_F_000 336
_exptl_crystal_size_max 0.46
_exptl_crystal_size_mid 0.10
_exptl_crystal_size_min 0.08
_refine_diff_density_max .256
_refine_diff_density_min -.322
_refine_diff_density_rms .061
_refine_ls_abs_structure_details 'Flack H D (1983), Acta Cryst. A39, 876-881'
_refine_ls_abs_structure_Flack -0.16(156)
_refine_ls_extinction_method none
_refine_ls_goodness_of_fit_all 0.894
_refine_ls_goodness_of_fit_obs 1.067
_refine_ls_matrix_type full
_refine_ls_number_parameters 109
_refine_ls_number_reflns 4159
_refine_ls_number_restraints 0
_refine_ls_restrained_S_all 0.894
_refine_ls_restrained_S_obs 1.067
_refine_ls_R_factor_all 0.1665
_refine_ls_R_factor_obs 0.0594
_refine_ls_shift/esd_max 0.003
_refine_ls_shift/esd_mean 0.000
_refine_ls_structure_factor_coef Fsqd
_refine_ls_weighting_details 'w=1/[s^2^(Fo^2^)+( 0.0437P)^2^+0.0000P] where P=(Fo^2^+2Fc^2^)/3'
_refine_ls_weighting_scheme calc
_refine_ls_wR_factor_all 0.1249
_refine_ls_wR_factor_obs 0.0995
_reflns_number_observed 1895
_reflns_number_total 4159
_reflns_observed_criterion >2sigma(I)
_cod_data_source_file 808638isup1.cif
_cod_data_source_block nrb9809
_cod_depositor_comments
;
The following automatic conversions were performed:

'_refine_ls_weighting_scheme' value 'calc w=1/[s^2^(Fo^2^)+(
0.0437P)^2^+0.0000P] where P=(Fo^2^+2Fc^2^)/3' was changed to 'calc'.
New tag '_refine_ls_weighting_details' was created. The value of the
new tag was set to 'w=1/[s^2^(Fo^2^)+( 0.0437P)^2^+0.0000P] where
P=(Fo^2^+2Fc^2^)/3'.

Automatic conversion script
Id: cif_fix_values 3143 2015-03-26 13:38:13Z robertas 
;
_cod_original_cell_volume 758.7(2)
_cod_database_code 7110407

loop_
_symmetry_equiv_pos_as_xyz
'x, y, z'
'-x+1/2, -y, z+1/2'
'x+1/2, -y+1/2, -z'
'-x, y+1/2, -z+1/2'

loop_
_atom_site_aniso_label
_atom_site_aniso_U_11
_atom_site_aniso_U_22
_atom_site_aniso_U_33
_atom_site_aniso_U_23
_atom_site_aniso_U_13
_atom_site_aniso_U_12
O 0.0322(6) 0.0271(6) 0.0297(6) -0.0081(5) -0.0043(5) -0.0033(5)
N1 0.0284(7) 0.0219(7) 0.0219(6) -0.0063(5) 0.0005(5) 0.0049(6)
N2 0.0220(6) 0.0285(7) 0.0284(7) -0.0002(6) -0.0042(5) -0.0035(5)
C1 0.0233(7) 0.0190(7) 0.0211(7) -0.0004(6) -0.0064(6) 0.0021(6)
C2 0.0224(7) 0.0213(7) 0.0183(7) -0.0021(6) -0.0019(6) 0.0038(6)
C3 0.0262(8) 0.0240(8) 0.0213(7) -0.0038(6) 0.0012(6) 0.0010(6)
C4 0.0285(8) 0.0280(8) 0.0257(8) 0.0008(7) 0.0015(6) -0.0029(7)
C5 0.0233(8) 0.0347(9) 0.0239(8) -0.0001(7) 0.0010(6) 0.0040(7)
C6 0.0200(7) 0.0197(7) 0.0211(7) 0.0013(5) -0.0020(5) 0.0024(5)
C7 0.0244(7) 0.0208(7) 0.0232(7) -0.0015(6) -0.0014(6) 0.0001(6)
C8 0.0327(9) 0.0279(9) 0.0215(7) -0.0004(7) 0.0016(6) 0.0073(7)
C9 0.0226(8) 0.0348(10) 0.0273(8) 0.0064(7) 0.0032(6) 0.0062(7)

loop_
_atom_site_label
_atom_site_type_symbol
_atom_site_fract_x
_atom_site_fract_y
_atom_site_fract_z
_atom_site_U_iso_or_equiv
_atom_site_thermal_displace_type
_atom_site_occupancy
_atom_site_calc_flag
_atom_site_refinement_flags
O O -0.1712(2) 0.31684(13) 0.08276(7) 0.0297(3) Uani 1 d .
N1 N 0.2331(2) 0.44802(14) 0.02733(8) 0.0241(3) Uani 1 d .
H1N H 0.2088(2) 0.35665(14) 0.00224(8) 0.029 Uiso 1 calc R
N2 N -0.4232(2) 0.4239(2) 0.22411(9) 0.0263(3) Uani 1 d .
H2N H -0.4966(2) 0.3571(2) 0.19011(9) 0.032 Uiso 1 calc R
C1 C -0.0971(2) 0.4319(2) 0.12482(10) 0.0211(3) Uani 1 d .
C2 C 0.1024(2) 0.5125(2) 0.09459(9) 0.0207(3) Uani 1 d .
C3 C 0.1980(2) 0.6566(2) 0.11449(10) 0.0238(3) Uani 1 d .
H3 H 0.1452(2) 0.7283(2) 0.15815(10) 0.029 Uiso 1 calc R
C4 C 0.3862(3) 0.6772(2) 0.05867(10) 0.0274(3) Uani 1 d .
H4 H 0.4838(3) 0.7652(2) 0.05744(10) 0.033 Uiso 1 calc R
C5 C 0.4027(3) 0.5458(2) 0.00596(10) 0.0273(4) Uani 1 d .
H5 H 0.5151(3) 0.5273(2) -0.03811(10) 0.033 Uiso 1 calc R
C6 C -0.2120(2) 0.4830(2) 0.20559(9) 0.0202(3) Uani 1 d .
C7 C -0.1568(2) 0.5814(2) 0.27635(10) 0.0228(3) Uani 1 d .
H7 H -0.0208(2) 0.6391(2) 0.28278(10) 0.027 Uiso 1 calc R
C8 C -0.3395(3) 0.5797(2) 0.33667(10) 0.0274(3) Uani 1 d .
H8 H -0.3490(3) 0.6353(2) 0.39147(10) 0.033 Uiso 1 calc R
C9 C -0.5014(3) 0.4825(2) 0.30142(11) 0.0282(4) Uani 1 d .
H9 H -0.6444(3) 0.4605(2) 0.32737(11) 0.034 Uiso 1 calc R

loop_
_atom_type_symbol
_atom_type_description
_atom_type_scat_dispersion_real
_atom_type_scat_dispersion_imag
_atom_type_scat_source
C C .0033 .0016 'International Tables Vol C Tables 4.2.6.8 and 6.1.1.4'
H H .0000 .0000 'International Tables Vol C Tables 4.2.6.8 and 6.1.1.4'
N N .0061 .0033 'International Tables Vol C Tables 4.2.6.8 and 6.1.1.4'
O O .0106 .0060 'International Tables Vol C Tables 4.2.6.8 and 6.1.1.4'

loop_
_geom_angle_atom_site_label_1
_geom_angle_atom_site_label_2
_geom_angle_atom_site_label_3
_geom_angle
C5 N1 C2 109.93(12)
C9 N2 C6 110.36(13)
O C1 C2 120.52(14)
O C1 C6 119.47(13)
C2 C1 C6 120.00(13)
N1 C2 C3 106.43(13)
N1 C2 C1 119.66(13)
C3 C2 C1 133.77(14)
C2 C3 C4 107.91(14)
C5 C4 C3 107.09(14)
N1 C5 C4 108.64(14)
N2 C6 C7 106.44(12)
N2 C6 C1 118.73(13)
C7 C6 C1 134.80(14)
C6 C7 C8 107.53(13)
C9 C8 C7 107.18(14)
N2 C9 C8 108.47(13)

loop_
_geom_bond_atom_site_label_1
_geom_bond_atom_site_label_2
_geom_bond_distance
O C1 1.249(2)
N1 C5 1.346(2)
N1 C2 1.384(2)
N2 C9 1.343(2)
N2 C6 1.377(2)
C1 C2 1.441(2)
C1 C6 1.454(2)
C2 C3 1.390(2)
C3 C4 1.403(2)
C4 C5 1.378(2)
C6 C7 1.392(2)
C7 C8 1.408(2)
C8 C9 1.375(2)

loop_
_geom_torsion_atom_site_label_1
_geom_torsion_atom_site_label_2
_geom_torsion_atom_site_label_3
_geom_torsion_atom_site_label_4
_geom_torsion
C5 N1 C2 C3 0.2(2)
C5 N1 C2 C1 176.52(13)
O C1 C2 N1 -10.3(2)
C6 C1 C2 N1 168.80(13)
O C1 C2 C3 164.8(2)
C6 C1 C2 C3 -16.1(2)
N1 C2 C3 C4 0.0(2)
C1 C2 C3 C4 -175.6(2)
C2 C3 C4 C5 -0.1(2)
C2 N1 C5 C4 -0.3(2)
C3 C4 C5 N1 0.3(2)
C9 N2 C6 C7 1.0(2)
C9 N2 C6 C1 179.27(13)
O C1 C6 N2 -12.7(2)
C2 C1 C6 N2 168.16(12)
O C1 C6 C7 165.0(2)
C2 C1 C6 C7 -14.2(2)
N2 C6 C7 C8 -0.3(2)
C1 C6 C7 C8 -178.1(2)
C6 C7 C8 C9 -0.5(2)
C6 N2 C9 C8 -1.3(2)
C7 C8 C9 N2 1.1(2)
